data_4024223
loop_
_publ_author_name
'Jun Yang'
'Mahender B. Dewal'
'David Sobransingh'
'Mark D. Smith'
'Yuewen Xu'
'Linda S. Shimizu'

_publ_section_title
;
Examination of the Structural Features That Favor the Columnar
Self-Assembly of Bis-urea Macrocycles
;
_journal_name_full 'Journal of Organic Chemistry'
_journal_page_first 102
_journal_page_last 110
_journal_paper_doi 10.1021/jo801717w
_journal_volume 74
_journal_year 2009
_chemical_formula_moiety 'C18 H28 N4 O5, C2 H4 O2, H2 O'
_chemical_formula_sum 'C20 H34 N4 O8'
_chemical_formula_weight 458.51
_chemical_name_systematic
; 
 ? 
;
_space_group_IT_number 14
_symmetry_cell_setting monoclinic
_symmetry_space_group_name_Hall '-P 2yn'
_symmetry_space_group_name_H-M 'P 1 21/n 1'
_atom_sites_solution_hydrogens mixed
_atom_sites_solution_primary direct
_atom_sites_solution_secondary difmap
_audit_creation_method SHELXL-97
_cell_angle_alpha 90.00
_cell_angle_beta 97.1100(10)
_cell_angle_gamma 90.00
_cell_formula_units_Z 4
_cell_length_a 9.1808(5)
_cell_length_b 15.9331(9)
_cell_length_c 16.1761(9)
_cell_measurement_reflns_used 6629
_cell_measurement_temperature 150(1)
_cell_measurement_theta_max 26.384
_cell_measurement_theta_min 2.430
_cell_volume 2348.0(2)
_computing_cell_refinement 'SAINT+ NT V6.22 (Bruker, 2001)'
_computing_data_collection 'SMART NT V5.625 (Bruker, 1998)'
_computing_data_reduction 'SAINT+ NT V6.22'
_computing_molecular_graphics 'SHELXTL V6.1 (Sheldrick, 2000)'
_computing_publication_material 'SHELXTL V6.1'
_computing_structure_refinement 'SHELXL-97 (Sheldrick, 1997)'
_computing_structure_solution 'SHELXS-97 (Sheldrick, 1990)'
_diffrn_ambient_temperature 150(1)
_diffrn_measured_fraction_theta_full 1.000
_diffrn_measured_fraction_theta_max 1.000
_diffrn_measurement_device_type 'Bruker SMART APEX CCD diffractometer'
_diffrn_measurement_method 'omega scans'
_diffrn_radiation_monochromator graphite
_diffrn_radiation_source 'fine-focus sealed tube'
_diffrn_radiation_type MoK\a
_diffrn_radiation_wavelength 0.71073
_diffrn_reflns_av_R_equivalents 0.0415
_diffrn_reflns_av_sigmaI/netI 0.0230
_diffrn_reflns_limit_h_max 11
_diffrn_reflns_limit_h_min -11
_diffrn_reflns_limit_k_max 19
_diffrn_reflns_limit_k_min -19
_diffrn_reflns_limit_l_max 20
_diffrn_reflns_limit_l_min -20
_diffrn_reflns_number 27798
_diffrn_reflns_theta_full 26.39
_diffrn_reflns_theta_max 26.39
_diffrn_reflns_theta_min 1.80
_diffrn_standards_decay_% 0
_exptl_absorpt_coefficient_mu 0.100
_exptl_absorpt_correction_type none
_exptl_crystal_colour colorless
_exptl_crystal_density_diffrn 1.297
_exptl_crystal_density_meas 0
_exptl_crystal_density_method 'not measured'
_exptl_crystal_description 'irregular, cleaved'
_exptl_crystal_F_000 984
_exptl_crystal_size_max 0.48
_exptl_crystal_size_mid 0.42
_exptl_crystal_size_min 0.38
_refine_diff_density_max 0.268
_refine_diff_density_min -0.328
_refine_diff_density_rms 0.059
_refine_ls_extinction_method none
_refine_ls_goodness_of_fit_ref 1.059
_refine_ls_hydrogen_treatment mixed
_refine_ls_matrix_type full
_refine_ls_number_parameters 318
_refine_ls_number_reflns 4812
_refine_ls_number_restraints 0
_refine_ls_restrained_S_all 1.059
_refine_ls_R_factor_all 0.0434
_refine_ls_R_factor_gt 0.0382
_refine_ls_shift/su_max 0.000
_refine_ls_shift/su_mean 0.000
_refine_ls_structure_factor_coef Fsqd
_refine_ls_weighting_details 'calc w=1/[\s^2^(Fo^2^)+(0.0666P)^2^+0.2604P] where P=(Fo^2^+2Fc^2^)/3'
_refine_ls_weighting_scheme calc
_refine_ls_wR_factor_gt 0.1053
_refine_ls_wR_factor_ref 0.1095
_reflns_number_gt 4120
_reflns_number_total 4812
_reflns_threshold_expression >2sigma(I)
_cod_data_source_file jo801717w_si_005.cif
_cod_data_source_block pbu02am
_cod_depositor_comments
;
The following automatic conversions were performed:
'_symmetry_cell_setting' value 'Monoclinic' changed to 'monoclinic'
according to '/home/saulius/struct/CIF-dictionaries/cif_core.dic'
dictionary named 'cif_core.dic' version 2.4.1 from 2010-06-29.

Automatic conversion script
Id: cif_fix_enum 1527 2010-12-29 10:47:43Z saulius 
;
_cod_original_sg_symbol_H-M 'P 21/n'
_cod_database_code 4024223

loop_
_symmetry_equiv_pos_as_xyz
'x, y, z'
'-x+1/2, y+1/2, -z+1/2'
'-x, -y, -z'
'x-1/2, -y-1/2, z-1/2'

loop_
_atom_site_label
_atom_site_type_symbol
_atom_site_fract_x
_atom_site_fract_y
_atom_site_fract_z
_atom_site_U_iso_or_equiv
_atom_site_adp_type
_atom_site_occupancy
_atom_site_symmetry_multiplicity
_atom_site_calc_flag
_atom_site_refinement_flags
_atom_site_disorder_assembly
_atom_site_disorder_group
C1 C 0.57241(11) 0.43475(6) 0.18999(6) 0.0206(2) Uani 1 1 d . . .
C2 C 0.62359(11) 0.32989(6) 0.30430(6) 0.0206(2) Uani 1 1 d . . .
C3 C 0.61174(11) 0.33057(6) 0.38924(6) 0.0231(2) Uani 1 1 d . . .
H3 H 0.6093 0.3823 0.4182 0.028 Uiso 1 1 calc R . .
C4 C 0.60355(13) 0.25507(6) 0.43137(7) 0.0245(2) Uani 1 1 d . . .
H4 H 0.5967 0.2554 0.4895 0.029 Uiso 1 1 calc R . .
C5 C 0.60528(11) 0.17918(6) 0.38954(6) 0.0229(2) Uani 1 1 d . . .
H5 H 0.5974 0.1279 0.4186 0.027 Uiso 1 1 calc R . .
C6 C 0.61866(11) 0.17844(6) 0.30476(6) 0.0208(2) Uani 1 1 d . . .
C7 C 0.62854(12) 0.25385(6) 0.26235(7) 0.0210(2) Uani 1 1 d . . .
H7 H 0.6387 0.2534 0.2046 0.025 Uiso 1 1 calc R . .
C8 C 0.57994(11) 0.07410(6) 0.18765(6) 0.0212(2) Uani 1 1 d . . .
C9 C 0.40096(12) 0.09220(7) 0.06500(7) 0.0258(2) Uani 1 1 d . . .
H9A H 0.4777 0.0805 0.0286 0.031 Uiso 1 1 calc R . .
H9B H 0.3389 0.1383 0.0392 0.031 Uiso 1 1 calc R . .
C10 C 0.30646(13) 0.01413(7) 0.06904(8) 0.0321(3) Uani 1 1 d . . .
H10A H 0.2685 -0.0030 0.0116 0.038 Uiso 1 1 calc R . .
H10B H 0.3690 -0.0320 0.0944 0.038 Uiso 1 1 calc R . .
C11 C 0.17826(13) 0.02548(7) 0.11819(8) 0.0334(3) Uani 1 1 d . . .
H11A H 0.1245 -0.0282 0.1204 0.040 Uiso 1 1 calc R . .
H11B H 0.2141 0.0427 0.1759 0.040 Uiso 1 1 calc R . .
C12 C -0.04931(13) 0.09373(7) 0.11555(7) 0.0299(3) Uani 1 1 d . . .
H12A H -0.0271 0.1017 0.1765 0.036 Uiso 1 1 calc R . .
H12B H -0.1065 0.0413 0.1053 0.036 Uiso 1 1 calc R . .
C13 C -0.13687(12) 0.16681(7) 0.07772(8) 0.0308(3) Uani 1 1 d . . .
H13A H -0.1398 0.1656 0.0163 0.037 Uiso 1 1 calc R . .
H13B H -0.2389 0.1635 0.0914 0.037 Uiso 1 1 calc R . .
C14 C -0.14777(13) 0.31533(7) 0.07912(8) 0.0317(3) Uani 1 1 d . . .
H14A H -0.2500 0.3131 0.0925 0.038 Uiso 1 1 calc R . .
H14B H -0.1503 0.3187 0.0178 0.038 Uiso 1 1 calc R . .
C15 C -0.07083(14) 0.39030(8) 0.11926(8) 0.0351(3) Uani 1 1 d . . .
H15A H -0.1329 0.4409 0.1084 0.042 Uiso 1 1 calc R . .
H15B H -0.0513 0.3819 0.1803 0.042 Uiso 1 1 calc R . .
C16 C 0.14913(15) 0.46722(8) 0.12456(10) 0.0478(4) Uani 1 1 d . . .
H16A H 0.1881 0.4509 0.1821 0.057 Uiso 1 1 calc R . .
H16B H 0.0878 0.5180 0.1272 0.057 Uiso 1 1 calc R . .
C17 C 0.27374(16) 0.48532(8) 0.07516(10) 0.0492(4) Uani 1 1 d . . .
H17A H 0.3272 0.5354 0.0992 0.059 Uiso 1 1 calc R . .
H17B H 0.2326 0.4993 0.0173 0.059 Uiso 1 1 calc R . .
C18 C 0.38232(13) 0.41393(7) 0.07260(7) 0.0322(3) Uani 1 1 d . . .
H18A H 0.3296 0.3641 0.0475 0.039 Uiso 1 1 calc R . .
H18B H 0.4566 0.4303 0.0361 0.039 Uiso 1 1 calc R . .
C19 C 0.05559(13) 0.19725(7) 0.35245(7) 0.0306(3) Uani 1 1 d . . .
C20 C 0.05682(18) 0.28850(9) 0.37273(10) 0.0519(4) Uani 1 1 d . . .
H20A H 0.1383 0.3158 0.3494 0.078 Uiso 1 1 calc R . .
H20B H 0.0691 0.2958 0.4333 0.078 Uiso 1 1 calc R . .
H20C H -0.0361 0.3139 0.3488 0.078 Uiso 1 1 calc R . .
N1 N 0.45720(10) 0.39103(6) 0.15406(6) 0.0242(2) Uani 1 1 d . . .
H1A H 0.4192(14) 0.3501(8) 0.1809(8) 0.025(3) Uiso 1 1 d . . .
N2 N 0.64391(10) 0.40727(5) 0.26342(6) 0.0235(2) Uani 1 1 d . . .
H2A H 0.7066(15) 0.4399(8) 0.2867(8) 0.030(3) Uiso 1 1 d . . .
N3 N 0.63671(11) 0.10014(5) 0.26566(6) 0.0242(2) Uani 1 1 d . . .
H3A H 0.7005(15) 0.0677(8) 0.2900(8) 0.028(3) Uiso 1 1 d . . .
N4 N 0.47142(10) 0.11983(6) 0.14605(6) 0.0235(2) Uani 1 1 d . . .
H4A H 0.4279(14) 0.1588(8) 0.1698(8) 0.029(3) Uiso 1 1 d . . .
O1 O 0.61688(8) 0.50003(4) 0.15733(4) 0.02418(18) Uani 1 1 d . . .
O2 O 0.62852(8) 0.00975(5) 0.15742(4) 0.02563(18) Uani 1 1 d . . .
O3 O 0.08330(8) 0.08802(5) 0.07905(5) 0.0300(2) Uani 1 1 d . . .
O4 O -0.07005(9) 0.24239(5) 0.10993(5) 0.0309(2) Uani 1 1 d . . .
O5 O 0.06317(9) 0.40085(5) 0.08536(5) 0.0337(2) Uani 1 1 d . . .
O6 O 0.26067(10) 0.25439(5) 0.18762(6) 0.0302(2) Uani 1 1 d . . .
H6A H 0.231(2) 0.2278(11) 0.2278(13) 0.067(5) Uiso 1 1 d . . .
H6B H 0.185(2) 0.2597(9) 0.1503(11) 0.054(5) Uiso 1 1 d . . .
O7 O 0.13491(10) 0.16451(6) 0.30727(6) 0.0441(2) Uani 1 1 d . . .
O8 O -0.04148(9) 0.15430(5) 0.38862(6) 0.0384(2) Uani 1 1 d . . .
H8A H -0.0466(17) 0.0994(11) 0.3715(10) 0.062(5) Uiso 1 1 d . . .

loop_
_atom_site_aniso_label
_atom_site_aniso_U_11
_atom_site_aniso_U_22
_atom_site_aniso_U_33
_atom_site_aniso_U_23
_atom_site_aniso_U_13
_atom_site_aniso_U_12
C1 0.0220(5) 0.0168(5) 0.0234(5) -0.0013(4) 0.0050(4) 0.0018(4)
C2 0.0182(5) 0.0179(5) 0.0250(5) 0.0019(4) 0.0005(4) -0.0008(4)
C3 0.0246(5) 0.0193(5) 0.0249(5) -0.0040(4) 0.0014(4) 0.0014(4)
C4 0.0260(6) 0.0267(6) 0.0211(5) 0.0000(4) 0.0039(4) 0.0008(4)
C5 0.0234(5) 0.0200(5) 0.0250(5) 0.0039(4) 0.0026(4) -0.0004(4)
C6 0.0185(5) 0.0178(5) 0.0257(5) -0.0005(4) 0.0007(4) 0.0007(4)
C7 0.0226(5) 0.0205(5) 0.0198(5) -0.0001(3) 0.0020(4) 0.0005(4)
C8 0.0211(5) 0.0175(5) 0.0251(5) 0.0009(4) 0.0037(4) -0.0015(4)
C9 0.0249(5) 0.0265(6) 0.0250(5) -0.0010(4) -0.0010(4) 0.0044(4)
C10 0.0298(6) 0.0230(5) 0.0406(7) -0.0062(5) -0.0065(5) 0.0025(4)
C11 0.0292(6) 0.0246(6) 0.0442(7) 0.0085(5) -0.0045(5) -0.0031(5)
C12 0.0282(6) 0.0289(6) 0.0328(6) 0.0037(4) 0.0052(5) -0.0054(4)
C13 0.0237(5) 0.0329(6) 0.0364(6) 0.0046(5) 0.0061(5) -0.0026(4)
C14 0.0260(6) 0.0342(6) 0.0363(6) 0.0077(5) 0.0092(5) 0.0087(5)
C15 0.0395(7) 0.0339(6) 0.0327(6) 0.0003(5) 0.0073(5) 0.0142(5)
C16 0.0404(7) 0.0283(7) 0.0684(9) -0.0200(6) -0.0186(7) 0.0103(5)
C17 0.0459(8) 0.0251(6) 0.0680(9) 0.0130(6) -0.0269(7) -0.0092(5)
C18 0.0362(6) 0.0336(6) 0.0244(6) 0.0042(4) -0.0052(5) -0.0126(5)
C19 0.0303(6) 0.0277(6) 0.0323(6) 0.0021(5) -0.0019(5) -0.0015(5)
C20 0.0600(9) 0.0277(7) 0.0682(10) -0.0070(6) 0.0083(8) -0.0072(6)
N1 0.0252(5) 0.0206(4) 0.0257(5) 0.0038(4) -0.0007(4) -0.0041(4)
N2 0.0268(5) 0.0162(4) 0.0258(5) 0.0003(3) -0.0028(4) -0.0046(3)
N3 0.0295(5) 0.0165(4) 0.0251(5) -0.0001(3) -0.0030(4) 0.0052(4)
N4 0.0221(4) 0.0196(4) 0.0278(5) -0.0041(4) -0.0005(4) 0.0037(4)
O1 0.0261(4) 0.0187(4) 0.0275(4) 0.0032(3) 0.0022(3) -0.0033(3)
O2 0.0260(4) 0.0210(4) 0.0292(4) -0.0039(3) 0.0003(3) 0.0059(3)
O3 0.0260(4) 0.0301(4) 0.0339(4) 0.0083(3) 0.0032(3) 0.0022(3)
O4 0.0298(5) 0.0273(4) 0.0353(5) 0.0044(3) 0.0028(4) 0.0032(3)
O5 0.0340(5) 0.0288(4) 0.0378(5) -0.0093(3) 0.0019(4) -0.0003(3)
O6 0.0263(4) 0.0304(5) 0.0346(5) 0.0033(3) 0.0061(4) -0.0018(3)
O7 0.0512(6) 0.0370(5) 0.0474(5) 0.0042(4) 0.0202(4) -0.0021(4)
O8 0.0380(5) 0.0276(5) 0.0526(5) -0.0080(4) 0.0170(4) -0.0036(4)

loop_
_atom_type_symbol
_atom_type_description
_atom_type_scat_dispersion_real
_atom_type_scat_dispersion_imag
_atom_type_scat_source
C C 0.0033 0.0016 'International Tables Vol C Tables 4.2.6.8 and 6.1.1.4'
H H 0.0000 0.0000 'International Tables Vol C Tables 4.2.6.8 and 6.1.1.4'
N N 0.0061 0.0033 'International Tables Vol C Tables 4.2.6.8 and 6.1.1.4'
O O 0.0106 0.0060 'International Tables Vol C Tables 4.2.6.8 and 6.1.1.4'

loop_
_geom_angle_atom_site_label_1
_geom_angle_atom_site_label_2
_geom_angle_atom_site_label_3
_geom_angle
_geom_angle_site_symmetry_1
_geom_angle_site_symmetry_3
_geom_angle_publ_flag
O1 C1 N1 121.91(9) . . ?
O1 C1 N2 119.19(9) . . ?
N1 C1 N2 118.90(9) . . ?
C3 C2 C7 119.95(9) . . ?
C3 C2 N2 118.89(9) . . ?
C7 C2 N2 120.92(9) . . ?
C4 C3 C2 119.55(9) . . ?
C4 C3 H3 120.2 . . ?
C2 C3 H3 120.2 . . ?
C5 C4 C3 120.74(10) . . ?
C5 C4 H4 119.6 . . ?
C3 C4 H4 119.6 . . ?
C4 C5 C6 119.73(9) . . ?
C4 C5 H5 120.1 . . ?
C6 C5 H5 120.1 . . ?
C7 C6 C5 119.82(9) . . ?
C7 C6 N3 121.42(9) . . ?
C5 C6 N3 118.45(9) . . ?
C6 C7 C2 120.19(10) . . ?
C6 C7 H7 119.9 . . ?
C2 C7 H7 119.9 . . ?
O2 C8 N4 122.00(9) . . ?
O2 C8 N3 119.92(9) . . ?
N4 C8 N3 118.08(9) . . ?
N4 C9 C10 113.59(9) . . ?
N4 C9 H9A 108.8 . . ?
C10 C9 H9A 108.8 . . ?
N4 C9 H9B 108.8 . . ?
C10 C9 H9B 108.8 . . ?
H9A C9 H9B 107.7 . . ?
C11 C10 C9 114.20(9) . . ?
C11 C10 H10A 108.7 . . ?
C9 C10 H10A 108.7 . . ?
C11 C10 H10B 108.7 . . ?
C9 C10 H10B 108.7 . . ?
H10A C10 H10B 107.6 . . ?
O3 C11 C10 108.94(9) . . ?
O3 C11 H11A 109.9 . . ?
C10 C11 H11A 109.9 . . ?
O3 C11 H11B 109.9 . . ?
C10 C11 H11B 109.9 . . ?
H11A C11 H11B 108.3 . . ?
O3 C12 C13 108.87(9) . . ?
O3 C12 H12A 109.9 . . ?
C13 C12 H12A 109.9 . . ?
O3 C12 H12B 109.9 . . ?
C13 C12 H12B 109.9 . . ?
H12A C12 H12B 108.3 . . ?
O4 C13 C12 108.83(9) . . ?
O4 C13 H13A 109.9 . . ?
C12 C13 H13A 109.9 . . ?
O4 C13 H13B 109.9 . . ?
C12 C13 H13B 109.9 . . ?
H13A C13 H13B 108.3 . . ?
O4 C14 C15 108.15(10) . . ?
O4 C14 H14A 110.1 . . ?
C15 C14 H14A 110.1 . . ?
O4 C14 H14B 110.1 . . ?
C15 C14 H14B 110.1 . . ?
H14A C14 H14B 108.4 . . ?
O5 C15 C14 108.23(9) . . ?
O5 C15 H15A 110.1 . . ?
C14 C15 H15A 110.1 . . ?
O5 C15 H15B 110.1 . . ?
C14 C15 H15B 110.1 . . ?
H15A C15 H15B 108.4 . . ?
O5 C16 C17 108.84(11) . . ?
O5 C16 H16A 109.9 . . ?
C17 C16 H16A 109.9 . . ?
O5 C16 H16B 109.9 . . ?
C17 C16 H16B 109.9 . . ?
H16A C16 H16B 108.3 . . ?
C16 C17 C18 114.64(11) . . ?
C16 C17 H17A 108.6 . . ?
C18 C17 H17A 108.6 . . ?
C16 C17 H17B 108.6 . . ?
C18 C17 H17B 108.6 . . ?
H17A C17 H17B 107.6 . . ?
N1 C18 C17 113.69(10) . . ?
N1 C18 H18A 108.8 . . ?
C17 C18 H18A 108.8 . . ?
N1 C18 H18B 108.8 . . ?
C17 C18 H18B 108.8 . . ?
H18A C18 H18B 107.7 . . ?
O7 C19 O8 122.32(11) . . ?
O7 C19 C20 124.33(11) . . ?
O8 C19 C20 113.35(11) . . ?
C19 C20 H20A 109.5 . . ?
C19 C20 H20B 109.5 . . ?
H20A C20 H20B 109.5 . . ?
C19 C20 H20C 109.5 . . ?
H20A C20 H20C 109.5 . . ?
H20B C20 H20C 109.5 . . ?
C1 N1 C18 121.49(9) . . ?
C1 N1 H1A 120.8(8) . . ?
C18 N1 H1A 117.5(8) . . ?
C1 N2 C2 127.57(9) . . ?
C1 N2 H2A 115.3(9) . . ?
C2 N2 H2A 117.1(9) . . ?
C8 N3 C6 128.75(9) . . ?
C8 N3 H3A 114.1(9) . . ?
C6 N3 H3A 116.5(9) . . ?
C8 N4 C9 120.35(9) . . ?
C8 N4 H4A 121.8(8) . . ?
C9 N4 H4A 116.3(8) . . ?
C12 O3 C11 111.72(8) . . ?
C13 O4 C14 112.91(9) . . ?
C15 O5 C16 112.10(10) . . ?
H6A O6 H6B 106.0(17) . . ?
C19 O8 H8A 112.0(10) . . ?

loop_
_geom_bond_atom_site_label_1
_geom_bond_atom_site_label_2
_geom_bond_distance
_geom_bond_site_symmetry_2
_geom_bond_publ_flag
C1 O1 1.2575(12) . ?
C1 N1 1.3377(13) . ?
C1 N2 1.3566(13) . ?
C2 C3 1.3918(14) . ?
C2 C7 1.3922(13) . ?
C2 N2 1.4222(13) . ?
C3 C4 1.3891(14) . ?
C3 H3 0.9500 . ?
C4 C5 1.3866(14) . ?
C4 H4 0.9500 . ?
C5 C6 1.3921(14) . ?
C5 H5 0.9500 . ?
C6 C7 1.3921(13) . ?
C6 N3 1.4176(13) . ?
C7 H7 0.9500 . ?
C8 O2 1.2422(12) . ?
C8 N4 1.3455(13) . ?
C8 N3 1.3688(13) . ?
C9 N4 1.4565(13) . ?
C9 C10 1.5227(16) . ?
C9 H9A 0.9900 . ?
C9 H9B 0.9900 . ?
C10 C11 1.5106(17) . ?
C10 H10A 0.9900 . ?
C10 H10B 0.9900 . ?
C11 O3 1.4202(13) . ?
C11 H11A 0.9900 . ?
C11 H11B 0.9900 . ?
C12 O3 1.4202(13) . ?
C12 C13 1.5016(16) . ?
C12 H12A 0.9900 . ?
C12 H12B 0.9900 . ?
C13 O4 1.4209(14) . ?
C13 H13A 0.9900 . ?
C13 H13B 0.9900 . ?
C14 O4 1.4212(13) . ?
C14 C15 1.4947(17) . ?
C14 H14A 0.9900 . ?
C14 H14B 0.9900 . ?
C15 O5 1.4175(14) . ?
C15 H15A 0.9900 . ?
C15 H15B 0.9900 . ?
C16 O5 1.4210(14) . ?
C16 C17 1.502(2) . ?
C16 H16A 0.9900 . ?
C16 H16B 0.9900 . ?
C17 C18 1.5164(19) . ?
C17 H17A 0.9900 . ?
C17 H17B 0.9900 . ?
C18 N1 1.4553(14) . ?
C18 H18A 0.9900 . ?
C18 H18B 0.9900 . ?
C19 O7 1.2118(14) . ?
C19 O8 1.3168(14) . ?
C19 C20 1.4903(18) . ?
C20 H20A 0.9800 . ?
C20 H20B 0.9800 . ?
C20 H20C 0.9800 . ?
N1 H1A 0.879(13) . ?
N2 H2A 0.831(14) . ?
N3 H3A 0.842(14) . ?
N4 H4A 0.855(13) . ?
O6 H6A 0.85(2) . ?
O6 H6B 0.86(2) . ?
O8 H8A 0.917(17) . ?

loop_
_geom_hbond_atom_site_label_D
_geom_hbond_atom_site_label_H
_geom_hbond_atom_site_label_A
_geom_hbond_distance_DH
_geom_hbond_distance_HA
_geom_hbond_distance_DA
_geom_hbond_angle_DHA
_geom_hbond_site_symmetry_A
N1 H1A O6 0.879(13) 2.120(13) 2.9211(12) 151.1(11) .
N4 H4A O6 0.855(13) 2.207(14) 3.0190(12) 158.7(11) .
O6 H6A O7 0.85(2) 1.93(2) 2.7718(12) 171.1(18) .
O6 H6B O4 0.86(2) 2.37(2) 3.1449(13) 149.3(15) .
N2 H2A O2 0.831(14) 2.002(14) 2.8299(12) 174.6(13) 2_655
N3 H3A O1 0.842(14) 2.084(14) 2.9182(12) 170.7(12) 2_645
O8 H8A O1 0.917(17) 1.751(17) 2.6355(11) 161.2(15) 2_545

loop_
_geom_torsion_atom_site_label_1
_geom_torsion_atom_site_label_2
_geom_torsion_atom_site_label_3
_geom_torsion_atom_site_label_4
_geom_torsion
_geom_torsion_site_symmetry_1
_geom_torsion_site_symmetry_2
_geom_torsion_site_symmetry_3
_geom_torsion_site_symmetry_4
_geom_torsion_publ_flag
C7 C2 C3 C4 -0.59(16) . . . . ?
N2 C2 C3 C4 -174.93(10) . . . . ?
C2 C3 C4 C5 -0.79(17) . . . . ?
C3 C4 C5 C6 1.45(17) . . . . ?
C4 C5 C6 C7 -0.73(15) . . . . ?
C4 C5 C6 N3 173.01(10) . . . . ?
C5 C6 C7 C2 -0.64(16) . . . . ?
N3 C6 C7 C2 -174.19(9) . . . . ?
C3 C2 C7 C6 1.30(16) . . . . ?
N2 C2 C7 C6 175.52(9) . . . . ?
N4 C9 C10 C11 62.50(12) . . . . ?
C9 C10 C11 O3 62.09(12) . . . . ?
O3 C12 C13 O4 -73.72(11) . . . . ?
O4 C14 C15 O5 71.46(11) . . . . ?
O5 C16 C17 C18 -64.20(14) . . . . ?
C16 C17 C18 N1 -61.91(14) . . . . ?
O1 C1 N1 C18 3.72(16) . . . . ?
N2 C1 N1 C18 -175.68(10) . . . . ?
C17 C18 N1 C1 -80.77(13) . . . . ?
O1 C1 N2 C2 -170.87(10) . . . . ?
N1 C1 N2 C2 8.55(16) . . . . ?
C3 C2 N2 C1 -133.63(11) . . . . ?
C7 C2 N2 C1 52.09(15) . . . . ?
O2 C8 N3 C6 166.47(10) . . . . ?
N4 C8 N3 C6 -13.77(16) . . . . ?
C7 C6 N3 C8 -44.04(16) . . . . ?
C5 C6 N3 C8 142.33(11) . . . . ?
O2 C8 N4 C9 3.51(15) . . . . ?
N3 C8 N4 C9 -176.25(9) . . . . ?
C10 C9 N4 C8 69.61(13) . . . . ?
C13 C12 O3 C11 173.92(9) . . . . ?
C10 C11 O3 C12 172.04(9) . . . . ?
C12 C13 O4 C14 -178.50(9) . . . . ?
C15 C14 O4 C13 178.05(9) . . . . ?
C14 C15 O5 C16 -175.59(10) . . . . ?
C17 C16 O5 C15 -169.26(10) . . . . ?

loop_
_cod_related_entry_id
_cod_related_entry_database
_cod_related_entry_code
1 ChemSpider 30658857
